data_4349375
loop_
_publ_author_name
'Chuang, Wan-Jung'
'Hsu, Sung-Po'
'Chand, Kuldeep'
'Yu, Fu-Lun'
'Tsai, Cheng-Long'
'Tseng, Yu-Hsuan'
'Lu, Yuh-Hsiu'
'Kuo, Jen-Yu'
'Carey, James R.'
'Chen, Hsuan-Ying'
'Chen, Hsing-Yin'
'Chiang, Michael Y.'
'Hsu, Sodio C. N.'

_publ_section_title
;
 Reactivity Study of Unsymmetrical \b-Diketiminato Copper(I) Complexes:
 Effect of the Chelating Ring.
;
_journal_issue 5
_journal_name_full 'Inorganic chemistry'
_journal_page_first 2722
_journal_page_last 2735
_journal_paper_doi 10.1021/acs.inorgchem.6b02876
_journal_volume 56
_journal_year 2017
_chemical_formula_moiety 'C39 H41 Cu N3 P'
_chemical_formula_sum 'C39 H41 Cu N3 P'
_chemical_formula_weight 646.26
_chemical_name_common CuL4(PPh3)
_space_group_IT_number 2
_space_group_name_Hall '-P 1'
_space_group_name_H-M_alt 'P -1'
_symmetry_cell_setting triclinic
_symmetry_space_group_name_H-M 'P -1'
_atom_sites_solution_hydrogens geom
_atom_sites_solution_primary direct
_atom_sites_solution_secondary difmap
_audit_creation_method SHELXL-97
_cell_angle_alpha 64.672(4)
_cell_angle_beta 78.604(4)
_cell_angle_gamma 71.832(4)
_cell_formula_units_Z 2
_cell_length_a 9.6205(14)
_cell_length_b 13.5834(19)
_cell_length_c 14.955(2)
_cell_measurement_reflns_used 5881
_cell_measurement_temperature 200(2)
_cell_measurement_theta_max 25.03
_cell_measurement_theta_min 1.79
_cell_volume 1673.7(4)
_computing_molecular_graphics 'Ortep-3 for Windows (Farrugia, 1997)'
_computing_publication_material 'WinGX publication routines (Farrugia, 1999)'
_computing_structure_refinement 'SHELXL-97 (Sheldrick, 1997)'
_computing_structure_solution 'SHELXS-86 (Sheldrick, 1986)'
_diffrn_ambient_temperature 200(2)
_diffrn_measured_fraction_theta_full 0.993
_diffrn_measured_fraction_theta_max 0.993
_diffrn_measurement_device_type 'Bruker APEX2'
_diffrn_radiation_monochromator graphite
_diffrn_radiation_source 'fine-focus sealed tube'
_diffrn_radiation_type MoK\a
_diffrn_radiation_wavelength 0.71073
_diffrn_reflns_av_R_equivalents 0.0434
_diffrn_reflns_av_sigmaI/netI 0.0677
_diffrn_reflns_limit_h_max 10
_diffrn_reflns_limit_h_min -11
_diffrn_reflns_limit_k_max 13
_diffrn_reflns_limit_k_min -16
_diffrn_reflns_limit_l_max 15
_diffrn_reflns_limit_l_min -17
_diffrn_reflns_number 14420
_diffrn_reflns_theta_full 25.03
_diffrn_reflns_theta_max 25.03
_diffrn_reflns_theta_min 1.79
_exptl_absorpt_coefficient_mu 0.732
_exptl_absorpt_correction_T_max 0.9506
_exptl_absorpt_correction_T_min 0.8049
_exptl_absorpt_correction_type multi-scan
_exptl_crystal_colour yellow
_exptl_crystal_density_diffrn 1.282
_exptl_crystal_density_method 'not measured'
_exptl_crystal_description prism
_exptl_crystal_F_000 680
_exptl_crystal_size_max 0.31
_exptl_crystal_size_mid 0.14
_exptl_crystal_size_min 0.07
_refine_diff_density_max 0.524
_refine_diff_density_min -0.441
_refine_diff_density_rms 0.076
_refine_ls_extinction_method none
_refine_ls_goodness_of_fit_ref 1.023
_refine_ls_hydrogen_treatment constr
_refine_ls_matrix_type full
_refine_ls_number_parameters 397
_refine_ls_number_reflns 5881
_refine_ls_number_restraints 0
_refine_ls_restrained_S_all 1.023
_refine_ls_R_factor_all 0.0791
_refine_ls_R_factor_gt 0.0509
_refine_ls_shift/su_max 0.001
_refine_ls_shift/su_mean 0.000
_refine_ls_structure_factor_coef Fsqd
_refine_ls_weighting_details 'calc w=1/[\s^2^(Fo^2^)+(0.0667P)^2^+0.8247P] where P=(Fo^2^+2Fc^2^)/3'
_refine_ls_weighting_scheme calc
_refine_ls_wR_factor_gt 0.1180
_refine_ls_wR_factor_ref 0.1312
_reflns_number_gt 4323
_reflns_number_total 5881
_reflns_threshold_expression >2sigma(I)
_cod_data_source_file ic6b02876_si_004.cif
_cod_data_source_block CuL4(PPh3)
_cod_original_cell_volume 1673.6(4)
_cod_database_code 4349375

loop_
_symmetry_equiv_pos_as_xyz
'x, y, z'
'-x, -y, -z'

loop_
_atom_site_label
_atom_site_type_symbol
_atom_site_fract_x
_atom_site_fract_y
_atom_site_fract_z
_atom_site_U_iso_or_equiv
_atom_site_adp_type
_atom_site_occupancy
_atom_site_symmetry_multiplicity
_atom_site_calc_flag
_atom_site_refinement_flags
C1 C 0.9744(4) -0.1066(3) 0.2612(3) 0.0254(8) Uani 1 1 d .
C2 C 1.0730(4) -0.1272(3) 0.3280(3) 0.0301(9) Uani 1 1 d .
C3 C 1.0180(5) -0.0997(4) 0.4187(3) 0.0435(11) Uani 1 1 d .
H3A H 1.1009 -0.1189 0.4573 0.065 Uiso 1 1 calc R
H3B H 0.9476 -0.1434 0.4596 0.065 Uiso 1 1 calc R
H3C H 0.9699 -0.0191 0.3980 0.065 Uiso 1 1 calc R
C4 C 1.2215(5) -0.1710(3) 0.3095(3) 0.0362(10) Uani 1 1 d .
H4 H 1.2881 -0.1858 0.3557 0.043 Uiso 1 1 calc R
C5 C 1.2750(4) -0.1936(3) 0.2247(3) 0.0375(10) Uani 1 1 d .
C6 C 1.4361(5) -0.2391(4) 0.2046(4) 0.0565(13) Uani 1 1 d .
H6A H 1.4895 -0.2476 0.2579 0.085 Uiso 1 1 calc R
H6B H 1.4706 -0.1868 0.1412 0.085 Uiso 1 1 calc R
H6C H 1.4533 -0.3126 0.2014 0.085 Uiso 1 1 calc R
C7 C 1.1748(5) -0.1735(3) 0.1602(3) 0.0360(10) Uani 1 1 d .
H7 H 1.2097 -0.1898 0.1028 0.043 Uiso 1 1 calc R
C8 C 1.0263(4) -0.1305(3) 0.1760(3) 0.0296(9) Uani 1 1 d .
C9 C 0.9225(5) -0.1056(4) 0.1012(3) 0.0421(11) Uani 1 1 d .
H9A H 0.8220 -0.0757 0.1241 0.063 Uiso 1 1 calc R
H9B H 0.9286 -0.1751 0.0937 0.063 Uiso 1 1 calc R
H9C H 0.9493 -0.0499 0.0372 0.063 Uiso 1 1 calc R
C10 C 0.7736(5) -0.2375(3) 0.3401(3) 0.0391(10) Uani 1 1 d .
H10A H 0.8792 -0.2594 0.3226 0.059 Uiso 1 1 calc R
H10B H 0.7202 -0.2572 0.3034 0.059 Uiso 1 1 calc R
H10C H 0.7534 -0.2774 0.4115 0.059 Uiso 1 1 calc R
C11 C 0.7243(4) -0.1112(3) 0.3133(3) 0.0280(9) Uani 1 1 d .
C12 C 0.5778(4) -0.0657(3) 0.3327(3) 0.0299(9) Uani 1 1 d .
H12 H 0.5176 -0.1164 0.3528 0.036 Uiso 1 1 calc R
C13 C 0.5023(4) 0.0440(3) 0.3275(3) 0.0280(9) Uani 1 1 d .
C14 C 0.3416(4) 0.0604(3) 0.3628(3) 0.0403(10) Uani 1 1 d .
H14A H 0.2991 0.1385 0.3562 0.060 Uiso 1 1 calc R
H14B H 0.3310 0.0094 0.4325 0.060 Uiso 1 1 calc R
H14C H 0.2903 0.0437 0.3225 0.060 Uiso 1 1 calc R
C15 C 0.4812(4) 0.2353(3) 0.3006(3) 0.0286(9) Uani 1 1 d .
H15A H 0.3792 0.2508 0.2850 0.034 Uiso 1 1 calc R
H15B H 0.5233 0.2969 0.2506 0.034 Uiso 1 1 calc R
C16 C 0.4791(5) 0.2342(3) 0.4030(3) 0.0356(10) Uani 1 1 d .
H16A H 0.4421 0.1701 0.4536 0.043 Uiso 1 1 calc R
H16B H 0.5803 0.2234 0.4172 0.043 Uiso 1 1 calc R
C17 C 0.3835(4) 0.3423(3) 0.4097(3) 0.0300(9) Uani 1 1 d .
C18 C 0.4413(4) 0.4172(3) 0.4199(3) 0.0343(10) Uani 1 1 d .
H18 H 0.5435 0.4002 0.4257 0.041 Uiso 1 1 calc R
C19 C 0.3508(5) 0.5162(4) 0.4217(3) 0.0455(11) Uani 1 1 d .
H19 H 0.3902 0.5686 0.4282 0.055 Uiso 1 1 calc R
C20 C 0.2037(5) 0.5405(4) 0.4140(3) 0.0437(11) Uani 1 1 d .
H20 H 0.1393 0.6092 0.4150 0.052 Uiso 1 1 calc R
C21 C 0.1526(5) 0.4619(4) 0.4048(3) 0.0418(11) Uani 1 1 d .
H21 H 0.0503 0.4776 0.4000 0.050 Uiso 1 1 calc R
C22 C 0.8129(4) 0.3259(3) 0.0354(3) 0.0230(8) Uani 1 1 d .
C23 C 0.6665(4) 0.3414(3) 0.0251(3) 0.0306(9) Uani 1 1 d .
H23 H 0.6059 0.3075 0.0814 0.037 Uiso 1 1 calc R
C24 C 0.6080(5) 0.4049(4) -0.0652(3) 0.0384(10) Uani 1 1 d .
H24 H 0.5071 0.4155 -0.0706 0.046 Uiso 1 1 calc R
C25 C 0.6947(5) 0.4534(3) -0.1480(3) 0.0357(10) Uani 1 1 d .
H25 H 0.6541 0.4969 -0.2105 0.043 Uiso 1 1 calc R
C26 C 0.8391(5) 0.4384(3) -0.1396(3) 0.0395(10) Uani 1 1 d .
H26 H 0.8993 0.4713 -0.1967 0.047 Uiso 1 1 calc R
C27 C 0.8992(4) 0.3755(3) -0.0487(3) 0.0347(10) Uani 1 1 d .
H27 H 0.9998 0.3663 -0.0437 0.042 Uiso 1 1 calc R
C28 C 0.8421(4) 0.3458(3) 0.2145(3) 0.0245(8) Uani 1 1 d .
C29 C 0.7924(4) 0.4610(3) 0.1626(3) 0.0313(9) Uani 1 1 d .
H29 H 0.7748 0.4900 0.0945 0.038 Uiso 1 1 calc R
C30 C 0.7680(4) 0.5344(3) 0.2098(3) 0.0388(10) Uani 1 1 d .
H30 H 0.7333 0.6132 0.1739 0.047 Uiso 1 1 calc R
C31 C 0.7938(5) 0.4934(4) 0.3076(3) 0.0403(11) Uani 1 1 d .
H31 H 0.7768 0.5437 0.3397 0.048 Uiso 1 1 calc R
C32 C 0.8444(5) 0.3790(4) 0.3596(3) 0.0473(12) Uani 1 1 d .
H32 H 0.8633 0.3504 0.4273 0.057 Uiso 1 1 calc R
C33 C 0.8675(5) 0.3060(3) 0.3132(3) 0.0375(10) Uani 1 1 d .
H33 H 0.9013 0.2272 0.3497 0.045 Uiso 1 1 calc R
C34 C 1.0791(4) 0.2169(3) 0.1336(2) 0.0228(8) Uani 1 1 d .
C35 C 1.1540(4) 0.2967(3) 0.1180(3) 0.0302(9) Uani 1 1 d .
H35 H 1.1013 0.3658 0.1240 0.036 Uiso 1 1 calc R
C36 C 1.3023(4) 0.2768(4) 0.0943(3) 0.0356(10) Uani 1 1 d .
H36 H 1.3518 0.3318 0.0843 0.043 Uiso 1 1 calc R
C37 C 1.3801(5) 0.1768(4) 0.0850(3) 0.0412(11) Uani 1 1 d .
H37 H 1.4827 0.1633 0.0676 0.049 Uiso 1 1 calc R
C38 C 1.3082(5) 0.0966(4) 0.1010(3) 0.0419(11) Uani 1 1 d .
H38 H 1.3617 0.0276 0.0952 0.050 Uiso 1 1 calc R
C39 C 1.1596(4) 0.1162(3) 0.1252(3) 0.0302(9) Uani 1 1 d .
H39 H 1.1112 0.0603 0.1365 0.036 Uiso 1 1 calc R
N1 N 0.8246(3) -0.0516(2) 0.2751(2) 0.0247(7) Uani 1 1 d .
N2 N 0.5676(3) 0.1274(2) 0.2937(2) 0.0258(7) Uani 1 1 d .
N3 N 0.2392(4) 0.3638(3) 0.4023(2) 0.0387(8) Uani 1 1 d .
P1 P 0.88042(10) 0.24244(7) 0.15886(7) 0.0215(2) Uani 1 1 d .
Cu1 Cu 0.77158(5) 0.10916(3) 0.24069(3) 0.02350(15) Uani 1 1 d .

loop_
_atom_site_aniso_label
_atom_site_aniso_U_11
_atom_site_aniso_U_22
_atom_site_aniso_U_33
_atom_site_aniso_U_23
_atom_site_aniso_U_13
_atom_site_aniso_U_12
C1 0.030(2) 0.0152(19) 0.028(2) -0.0072(16) -0.0010(17) -0.0047(17)
C2 0.037(2) 0.019(2) 0.030(2) -0.0079(17) -0.0029(18) -0.0028(18)
C3 0.046(3) 0.048(3) 0.035(2) -0.019(2) -0.008(2) -0.003(2)
C4 0.035(3) 0.029(2) 0.042(3) -0.010(2) -0.012(2) -0.004(2)
C5 0.030(2) 0.027(2) 0.051(3) -0.017(2) 0.002(2) -0.0015(19)
C6 0.036(3) 0.055(3) 0.076(4) -0.033(3) 0.000(2) 0.000(2)
C7 0.039(3) 0.027(2) 0.039(2) -0.018(2) 0.005(2) -0.004(2)
C8 0.032(2) 0.023(2) 0.030(2) -0.0093(17) 0.0018(17) -0.0067(18)
C9 0.045(3) 0.053(3) 0.034(2) -0.022(2) 0.001(2) -0.014(2)
C10 0.043(3) 0.023(2) 0.043(2) -0.0089(19) 0.010(2) -0.012(2)
C11 0.038(2) 0.020(2) 0.023(2) -0.0068(16) -0.0004(17) -0.0083(18)
C12 0.029(2) 0.026(2) 0.036(2) -0.0100(18) 0.0018(18) -0.0143(19)
C13 0.028(2) 0.031(2) 0.0222(19) -0.0072(17) 0.0007(16) -0.0115(19)
C14 0.031(2) 0.036(2) 0.049(3) -0.015(2) 0.008(2) -0.012(2)
C15 0.030(2) 0.026(2) 0.025(2) -0.0083(17) -0.0002(17) -0.0037(18)
C16 0.039(3) 0.035(2) 0.029(2) -0.0132(19) -0.0057(18) -0.002(2)
C17 0.034(2) 0.032(2) 0.0198(19) -0.0102(17) -0.0026(17) -0.0023(19)
C18 0.029(2) 0.041(3) 0.037(2) -0.020(2) -0.0051(18) -0.005(2)
C19 0.052(3) 0.044(3) 0.047(3) -0.023(2) -0.002(2) -0.017(2)
C20 0.051(3) 0.041(3) 0.038(3) -0.022(2) -0.004(2) 0.000(2)
C21 0.032(3) 0.055(3) 0.039(3) -0.025(2) 0.0009(19) -0.004(2)
C22 0.027(2) 0.0160(19) 0.025(2) -0.0088(16) -0.0037(16) -0.0024(16)
C23 0.023(2) 0.043(2) 0.025(2) -0.0124(18) 0.0022(16) -0.0103(19)
C24 0.027(2) 0.051(3) 0.036(2) -0.020(2) -0.0074(19) -0.002(2)
C25 0.042(3) 0.030(2) 0.029(2) -0.0074(18) -0.0131(19) -0.001(2)
C26 0.044(3) 0.046(3) 0.026(2) -0.005(2) -0.0004(19) -0.023(2)
C27 0.032(2) 0.043(2) 0.028(2) -0.0055(19) -0.0029(18) -0.020(2)
C28 0.021(2) 0.025(2) 0.028(2) -0.0098(17) -0.0011(16) -0.0075(17)
C29 0.029(2) 0.028(2) 0.034(2) -0.0109(18) -0.0014(18) -0.0070(19)
C30 0.028(2) 0.026(2) 0.060(3) -0.018(2) -0.001(2) -0.0034(19)
C31 0.039(3) 0.040(3) 0.053(3) -0.031(2) 0.005(2) -0.013(2)
C32 0.066(3) 0.046(3) 0.041(3) -0.024(2) -0.005(2) -0.018(3)
C33 0.055(3) 0.028(2) 0.029(2) -0.0086(18) -0.007(2) -0.011(2)
C34 0.025(2) 0.0198(19) 0.0205(18) -0.0044(15) -0.0044(15) -0.0047(16)
C35 0.026(2) 0.031(2) 0.034(2) -0.0118(18) -0.0054(17) -0.0072(18)
C36 0.027(2) 0.044(3) 0.037(2) -0.011(2) -0.0048(18) -0.016(2)
C37 0.026(2) 0.056(3) 0.039(2) -0.017(2) 0.0027(19) -0.012(2)
C38 0.034(3) 0.036(3) 0.050(3) -0.019(2) 0.003(2) -0.002(2)
C39 0.028(2) 0.031(2) 0.031(2) -0.0102(18) -0.0015(17) -0.0101(19)
N1 0.0288(18) 0.0189(16) 0.0246(16) -0.0083(13) 0.0019(13) -0.0065(14)
N2 0.0267(18) 0.0231(17) 0.0246(16) -0.0085(14) -0.0017(13) -0.0037(14)
N3 0.038(2) 0.044(2) 0.035(2) -0.0186(17) 0.0001(16) -0.0077(18)
P1 0.0220(5) 0.0190(5) 0.0220(5) -0.0059(4) -0.0028(4) -0.0057(4)
Cu1 0.0262(3) 0.0188(3) 0.0236(3) -0.00646(19) -0.00048(18) -0.0068(2)

loop_
_atom_type_symbol
_atom_type_description
_atom_type_scat_dispersion_real
_atom_type_scat_dispersion_imag
_atom_type_scat_source
C C 0.0033 0.0016 'International Tables Vol C Tables 4.2.6.8 and 6.1.1.4'
H H 0.0000 0.0000 'International Tables Vol C Tables 4.2.6.8 and 6.1.1.4'
N N 0.0061 0.0033 'International Tables Vol C Tables 4.2.6.8 and 6.1.1.4'
P P 0.1023 0.0942 'International Tables Vol C Tables 4.2.6.8 and 6.1.1.4'
Cu Cu 0.3201 1.2651 'International Tables Vol C Tables 4.2.6.8 and 6.1.1.4'

loop_
_geom_angle_atom_site_label_1
_geom_angle_atom_site_label_2
_geom_angle_atom_site_label_3
_geom_angle
C2 C1 C8 119.8(4)
C2 C1 N1 119.3(3)
C8 C1 N1 120.6(3)
C4 C2 C1 119.5(3)
C4 C2 C3 120.5(3)
C1 C2 C3 119.9(4)
C2 C3 H3A 109.5
C2 C3 H3B 109.5
H3A C3 H3B 109.5
C2 C3 H3C 109.5
H3A C3 H3C 109.5
H3B C3 H3C 109.5
C2 C4 C5 121.4(4)
C2 C4 H4 119.3
C5 C4 H4 119.3
C7 C5 C4 117.9(4)
C7 C5 C6 121.1(4)
C4 C5 C6 121.0(4)
C5 C6 H6A 109.5
C5 C6 H6B 109.5
H6A C6 H6B 109.5
C5 C6 H6C 109.5
H6A C6 H6C 109.5
H6B C6 H6C 109.5
C8 C7 C5 122.5(4)
C8 C7 H7 118.7
C5 C7 H7 118.7
C7 C8 C1 118.8(3)
C7 C8 C9 120.4(3)
C1 C8 C9 120.7(4)
C8 C9 H9A 109.5
C8 C9 H9B 109.5
H9A C9 H9B 109.5
C8 C9 H9C 109.5
H9A C9 H9C 109.5
H9B C9 H9C 109.5
C11 C10 H10A 109.5
C11 C10 H10B 109.5
H10A C10 H10B 109.5
C11 C10 H10C 109.5
H10A C10 H10C 109.5
H10B C10 H10C 109.5
N1 C11 C12 124.0(3)
N1 C11 C10 118.7(3)
C12 C11 C10 117.2(3)
C11 C12 C13 130.6(3)
C11 C12 H12 114.7
C13 C12 H12 114.7
N2 C13 C12 122.5(3)
N2 C13 C14 122.0(3)
C12 C13 C14 115.5(3)
C13 C14 H14A 109.5
C13 C14 H14B 109.5
H14A C14 H14B 109.5
C13 C14 H14C 109.5
H14A C14 H14C 109.5
H14B C14 H14C 109.5
N2 C15 C16 112.4(3)
N2 C15 H15A 109.1
C16 C15 H15A 109.1
N2 C15 H15B 109.1
C16 C15 H15B 109.1
H15A C15 H15B 107.9
C17 C16 C15 111.2(3)
C17 C16 H16A 109.4
C15 C16 H16A 109.4
C17 C16 H16B 109.4
C15 C16 H16B 109.4
H16A C16 H16B 108.0
N3 C17 C18 121.5(4)
N3 C17 C16 116.8(3)
C18 C17 C16 121.7(4)
C19 C18 C17 119.5(4)
C19 C18 H18 120.3
C17 C18 H18 120.3
C18 C19 C20 120.3(4)
C18 C19 H19 119.8
C20 C19 H19 119.8
C19 C20 C21 117.4(4)
C19 C20 H20 121.3
C21 C20 H20 121.3
N3 C21 C20 123.6(4)
N3 C21 H21 118.2
C20 C21 H21 118.2
C27 C22 C23 118.1(3)
C27 C22 P1 123.9(3)
C23 C22 P1 118.0(3)
C24 C23 C22 121.0(3)
C24 C23 H23 119.5
C22 C23 H23 119.5
C23 C24 C25 120.4(4)
C23 C24 H24 119.8
C25 C24 H24 119.8
C26 C25 C24 119.5(4)
C26 C25 H25 120.2
C24 C25 H25 120.2
C25 C26 C27 120.7(4)
C25 C26 H26 119.7
C27 C26 H26 119.7
C26 C27 C22 120.4(4)
C26 C27 H27 119.8
C22 C27 H27 119.8
C33 C28 C29 118.6(3)
C33 C28 P1 117.7(3)
C29 C28 P1 123.6(3)
C28 C29 C30 120.2(4)
C28 C29 H29 119.9
C30 C29 H29 119.9
C31 C30 C29 120.3(4)
C31 C30 H30 119.9
C29 C30 H30 119.9
C30 C31 C32 119.8(4)
C30 C31 H31 120.1
C32 C31 H31 120.1
C31 C32 C33 120.0(4)
C31 C32 H32 120.0
C33 C32 H32 120.0
C32 C33 C28 121.0(4)
C32 C33 H33 119.5
C28 C33 H33 119.5
C39 C34 C35 118.1(3)
C39 C34 P1 119.2(2)
C35 C34 P1 122.6(3)
C36 C35 C34 121.0(4)
C36 C35 H35 119.5
C34 C35 H35 119.5
C35 C36 C37 120.0(3)
C35 C36 H36 120.0
C37 C36 H36 120.0
C38 C37 C36 119.8(4)
C38 C37 H37 120.1
C36 C37 H37 120.1
C39 C38 C37 120.3(4)
C39 C38 H38 119.9
C37 C38 H38 119.9
C38 C39 C34 120.8(3)
C38 C39 H39 119.6
C34 C39 H39 119.6
C11 N1 C1 120.0(3)
C11 N1 Cu1 121.4(3)
C1 N1 Cu1 118.6(2)
C13 N2 C15 117.6(3)
C13 N2 Cu1 122.1(3)
C15 N2 Cu1 120.3(2)
C17 N3 C21 117.7(3)
C34 P1 C22 102.96(16)
C34 P1 C28 101.00(15)
C22 P1 C28 103.79(16)
C34 P1 Cu1 123.12(11)
C22 P1 Cu1 110.61(11)
C28 P1 Cu1 113.24(11)
N1 Cu1 N2 98.61(12)
N1 Cu1 P1 134.99(9)
N2 Cu1 P1 126.21(9)

loop_
_geom_bond_atom_site_label_1
_geom_bond_atom_site_label_2
_geom_bond_distance
C1 C2 1.395(5)
C1 C8 1.407(5)
C1 N1 1.423(5)
C2 C4 1.387(5)
C2 C3 1.512(5)
C3 H3A 0.9800
C3 H3B 0.9800
C3 H3C 0.9800
C4 C5 1.395(6)
C4 H4 0.9500
C5 C7 1.382(6)
C5 C6 1.501(6)
C6 H6A 0.9800
C6 H6B 0.9800
C6 H6C 0.9800
C7 C8 1.380(5)
C7 H7 0.9500
C8 C9 1.506(5)
C9 H9A 0.9800
C9 H9B 0.9800
C9 H9C 0.9800
C10 C11 1.520(5)
C10 H10A 0.9800
C10 H10B 0.9800
C10 H10C 0.9800
C11 N1 1.337(4)
C11 C12 1.378(5)
C12 C13 1.416(5)
C12 H12 0.9500
C13 N2 1.327(4)
C13 C14 1.511(5)
C14 H14A 0.9800
C14 H14B 0.9800
C14 H14C 0.9800
C15 N2 1.478(5)
C15 C16 1.522(5)
C15 H15A 0.9900
C15 H15B 0.9900
C16 C17 1.503(5)
C16 H16A 0.9900
C16 H16B 0.9900
C17 N3 1.344(5)
C17 C18 1.373(5)
C18 C19 1.363(6)
C18 H18 0.9500
C19 C20 1.365(6)
C19 H19 0.9500
C20 C21 1.371(5)
C20 H20 0.9500
C21 N3 1.345(5)
C21 H21 0.9500
C22 C27 1.391(5)
C22 C23 1.387(5)
C22 P1 1.828(3)
C23 C24 1.373(5)
C23 H23 0.9500
C24 C25 1.378(6)
C24 H24 0.9500
C25 C26 1.364(5)
C25 H25 0.9500
C26 C27 1.387(5)
C26 H26 0.9500
C27 H27 0.9500
C28 C33 1.381(5)
C28 C29 1.386(5)
C28 P1 1.831(3)
C29 C30 1.392(5)
C29 H29 0.9500
C30 C31 1.369(6)
C30 H30 0.9500
C31 C32 1.379(6)
C31 H31 0.9500
C32 C33 1.379(5)
C32 H32 0.9500
C33 H33 0.9500
C34 C39 1.391(5)
C34 C35 1.398(4)
C34 P1 1.825(4)
C35 C36 1.370(5)
C35 H35 0.9500
C36 C37 1.383(6)
C36 H36 0.9500
C37 C38 1.379(5)
C37 H37 0.9500
C38 C39 1.374(5)
C38 H38 0.9500
C39 H39 0.9500
N1 Cu1 1.934(3)
N2 Cu1 1.947(3)
P1 Cu1 2.1568(9)
